data_7204919
loop_
_publ_author_name
'Batchelor, Elaine'
'Klinowski, Jacek'
'Jones, William'

_publ_section_title
;
 Crystal engineering using co&#x2010;crystallisation of phenazine with
 dicarboxylic acids
;
_journal_issue 4
_journal_name_full 'Journal of Materials Chemistry'
_journal_page_first 839
_journal_paper_doi 10.1039/a908214j
_journal_volume 10
_journal_year 2000
_chemical_compound_source 'Sigma-Aldrich Company Ltd.'
_chemical_formula_moiety 'C12 H8 N2, 2(C4 H4 O4)'
_chemical_formula_sum 'C20 H16 N2 O8'
_chemical_formula_weight 412.35
_chemical_name_common 'Phenazine bis(maleic acid)'
_chemical_name_systematic
; 
 dibenzopyrazine bis(cis-2-butenedioic acid) 
;
_space_group_IT_number 2
_symmetry_cell_setting triclinic
_symmetry_space_group_name_Hall '-P 1'
_symmetry_space_group_name_H-M 'P -1'
_atom_sites_solution_hydrogens geom
_atom_sites_solution_primary direct
_atom_sites_solution_secondary difmap
_audit_creation_method SHELXL
_cell_angle_alpha 95.32(3)
_cell_angle_beta 99.39(4)
_cell_angle_gamma 100.24(3)
_cell_formula_units_Z 1
_cell_length_a 5.513(2)
_cell_length_b 6.733(2)
_cell_length_c 13.026(7)
_cell_measurement_reflns_used 25
_cell_measurement_temperature 295(2)
_cell_measurement_theta_max 15
_cell_measurement_theta_min 8
_cell_volume 465.7(3)
_computing_cell_refinement 'CAD4, SETANG <Enraf Nonius>'
_computing_data_collection 'CAD4 <Enraf Nonius>'
_computing_data_reduction 'TEXSAN <Molecular Structure Corporation, 1995>'
_computing_molecular_graphics 'TEXSAN <Molecular Structure Corporation, 1995>'
_computing_publication_material 'SHELXL-97 (Sheldrick, 1997)'
_computing_structure_refinement 'SHELXL-93 (Sheldrick, 1993), SHELXL-97 (Sheldrick, 1997)'
_computing_structure_solution 'SHELXS-86 (Sheldrick, 1990)'
_diffrn_ambient_temperature 295(2)
_diffrn_measurement_device 'Enraf Nonius CAD4'
_diffrn_measurement_method \w/2\q
_diffrn_radiation_monochromator graphite
_diffrn_radiation_source 'fine-focus sealed tube'
_diffrn_radiation_type MoK\a
_diffrn_radiation_wavelength 0.71069
_diffrn_reflns_av_R_equivalents 0.0142
_diffrn_reflns_av_sigmaI/netI 0.0176
_diffrn_reflns_limit_h_max 6
_diffrn_reflns_limit_h_min -6
_diffrn_reflns_limit_k_max 7
_diffrn_reflns_limit_k_min -7
_diffrn_reflns_limit_l_max 15
_diffrn_reflns_limit_l_min 0
_diffrn_reflns_number 1723
_diffrn_reflns_theta_max 24.97
_diffrn_reflns_theta_min 1.60
_diffrn_standards_decay_% 0
_diffrn_standards_interval_count 200
_diffrn_standards_interval_time 3600
_diffrn_standards_number 3
_exptl_absorpt_coefficient_mu 0.116
_exptl_absorpt_correction_type none
_exptl_crystal_density_diffrn 1.470
_exptl_crystal_density_method 'not measured '
_exptl_crystal_description yellow
_exptl_crystal_F_000 214
_exptl_crystal_size_max 0.25
_exptl_crystal_size_mid 0.25
_exptl_crystal_size_min 0.25
_refine_diff_density_max 0.243
_refine_diff_density_min -0.144
_refine_diff_density_rms 0.034
_refine_ls_extinction_coef 0.1299(120)
_refine_ls_extinction_expression Fc^*^=kFc[1+0.001xFc^2^\l^3^/sin(2\q)]^-1/4^
_refine_ls_extinction_method SHELXL
_refine_ls_goodness_of_fit_all 1.005
_refine_ls_goodness_of_fit_obs 1.002
_refine_ls_hydrogen_treatment mixed
_refine_ls_matrix_type full
_refine_ls_number_parameters 148
_refine_ls_number_reflns 1644
_refine_ls_number_restraints 0
_refine_ls_restrained_S_all 1.005
_refine_ls_restrained_S_obs 1.002
_refine_ls_R_factor_all 0.0460
_refine_ls_R_factor_obs 0.0339
_refine_ls_shift/esd_max 0.000
_refine_ls_shift/esd_mean 0.000
_refine_ls_structure_factor_coef Fsqd
_refine_ls_weighting_details 'w=1/[\s^2^(Fo^2^)+(0.0524P)^2^+0.1590P] where P=(Fo^2^+2Fc^2^)/3'
_refine_ls_weighting_scheme calc
_refine_ls_wR_factor_all 0.0986
_refine_ls_wR_factor_obs 0.0887
_reflns_number_observed 1368
_reflns_number_total 1644
_reflns_observed_criterion >2sigma(I)
_cod_data_source_file a908214j.txt
_cod_data_source_block 3c
_cod_depositor_comments
;
The following automatic conversions were performed:
'_symmetry_cell_setting' value 'Triclinic' changed to 'triclinic'
according to '/home/saulius/struct/CIF-dictionaries/cif_core.dic'
dictionary named 'cif_core.dic' version 2.4.1 from 2010-06-29.

Automatic conversion script
Id: cif_fix_enum 1527 2010-12-29 10:47:43Z saulius 

The following automatic conversions were performed:

'_refine_ls_weighting_scheme' value 'calc
w=1/[\s^2^(Fo^2^)+(0.0524P)^2^+0.1590P] where P=(Fo^2^+2Fc^2^)/3' was
changed to 'calc'. New tag '_refine_ls_weighting_details' was
created. The value of the new tag was set to
'w=1/[\s^2^(Fo^2^)+(0.0524P)^2^+0.1590P] where P=(Fo^2^+2Fc^2^)/3'.

Automatic conversion script
Id: cif_fix_values 3143 2015-03-26 13:38:13Z robertas 
;
_cod_database_code 7204919

loop_
_symmetry_equiv_pos_as_xyz
'x, y, z'
'-x, -y, -z'

loop_
_atom_site_aniso_label
_atom_site_aniso_U_11
_atom_site_aniso_U_22
_atom_site_aniso_U_33
_atom_site_aniso_U_23
_atom_site_aniso_U_13
_atom_site_aniso_U_12
O1 0.0494(8) 0.0621(9) 0.0409(7) 0.0199(6) -0.0032(6) 0.0025(6)
O2 0.0493(8) 0.0810(10) 0.0503(8) 0.0287(7) -0.0127(6) -0.0139(7)
O3 0.0425(7) 0.0638(8) 0.0370(7) 0.0052(6) -0.0031(5) 0.0264(6)
O4 0.0574(9) 0.1128(13) 0.0475(8) 0.0144(8) 0.0124(7) 0.0507(9)
N1 0.0295(6) 0.0382(7) 0.0316(7) 0.0076(5) 0.0011(5) 0.0112(5)
C1 0.0401(9) 0.0378(9) 0.0376(9) 0.0088(7) -0.0016(7) 0.0092(7)
C2 0.0307(8) 0.0423(9) 0.0367(9) 0.0054(7) -0.0011(6) 0.0112(7)
C3 0.0292(8) 0.0394(9) 0.0350(9) 0.0050(7) 0.0040(6) 0.0071(6)
C4 0.0329(8) 0.0387(9) 0.0366(9) 0.0122(7) 0.0058(7) 0.0096(7)
C5 0.0504(10) 0.0443(10) 0.0373(9) -0.0027(7) 0.0006(8) 0.0125(8)
C6 0.0364(9) 0.0449(9) 0.0335(8) 0.0033(7) -0.0016(7) 0.0114(7)
C7 0.0289(8) 0.0359(8) 0.0305(8) 0.0094(6) 0.0046(6) 0.0099(6)
C8 0.0282(7) 0.0355(8) 0.0299(8) 0.0086(6) 0.0033(6) 0.0091(6)
C9 0.0339(8) 0.0433(9) 0.0408(9) 0.0080(7) 0.0024(7) 0.0167(7)
C10 0.0476(10) 0.0416(9) 0.0465(10) 0.0027(8) 0.0073(8) 0.0205(8)

loop_
_atom_site_label
_atom_site_type_symbol
_atom_site_fract_x
_atom_site_fract_y
_atom_site_fract_z
_atom_site_U_iso_or_equiv
_atom_site_thermal_displace_type
_atom_site_occupancy
_atom_site_calc_flag
_atom_site_refinement_flags
_atom_site_disorder_group
O1 O 0.1864(2) 0.3680(2) 0.95486(10) 0.0523(4) Uani 1 d . .
H1O H 0.3324(62) 0.4593(53) 0.9341(26) 0.126(12) Uiso 1 d . .
O2 O 0.4439(3) 0.3968(2) 1.10778(11) 0.0647(5) Uani 1 d . .
O3 O 0.3536(2) 0.0872(2) 1.31305(9) 0.0470(4) Uani 1 d . .
H3O H 0.4981(48) 0.0559(38) 1.3432(20) 0.076(7) Uiso 1 d . .
O4 O 0.4483(3) -0.0349(3) 1.16363(11) 0.0677(5) Uani 1 d . .
N1 N 0.2222(2) -0.0133(2) 0.56730(10) 0.0329(3) Uani 1 d . .
C1 C 0.2389(3) 0.3306(2) 1.05085(13) 0.0390(4) Uani 1 d . .
C2 C 0.0332(3) 0.2039(2) 1.08774(13) 0.0369(4) Uani 1 d . .
H2 H -0.1303(3) 0.2095(2) 1.05798(13) 0.045(5) Uiso 1 calc R .
C3 C 0.0662(3) 0.0824(2) 1.16060(12) 0.0347(4) Uani 1 d . .
H3 H -0.0761(3) 0.0168(2) 1.18250(12) 0.045(5) Uiso 1 calc R .
C4 C 0.3124(3) 0.0416(2) 1.21067(12) 0.0353(4) Uani 1 d . .
C5 C 0.0835(3) 0.4503(3) 0.68736(14) 0.0450(4) Uani 1 d . .
H5 H 0.1511(3) 0.5515(3) 0.74345(14) 0.048(3) Uiso 1 calc R .
C6 C 0.2039(3) 0.2961(3) 0.66991(13) 0.0389(4) Uani 1 d . .
H6 H 0.3523(3) 0.2909(3) 0.71429(13) 0.048(3) Uiso 1 calc R .
C7 C 0.1045(3) 0.1418(2) 0.58401(12) 0.0311(4) Uani 1 d . .
C8 C 0.1229(3) -0.1546(2) 0.48463(12) 0.0308(4) Uani 1 d . .
C9 C 0.2442(3) -0.3188(3) 0.46222(13) 0.0385(4) Uani 1 d . .
H9 H 0.3926(3) -0.3285(3) 0.50528(13) 0.048(3) Uiso 1 calc R .
C10 C 0.1447(3) -0.4605(3) 0.37864(14) 0.0441(4) Uani 1 d . .
H10 H 0.2267(3) -0.5663(3) 0.36413(14) 0.048(3) Uiso 1 calc R .

loop_
_atom_type_symbol
_atom_type_description
_atom_type_scat_dispersion_real
_atom_type_scat_dispersion_imag
_atom_type_scat_source
C C 0.0033 0.0016 'International Tables Vol C Tables 4.2.6.8 and 6.1.1.4'
H H 0.0000 0.0000 'International Tables Vol C Tables 4.2.6.8 and 6.1.1.4'
N N 0.0061 0.0033 'International Tables Vol C Tables 4.2.6.8 and 6.1.1.4'
O O 0.0106 0.0060 'International Tables Vol C Tables 4.2.6.8 and 6.1.1.4'

loop_
_geom_angle_atom_site_label_1
_geom_angle_atom_site_label_2
_geom_angle_atom_site_label_3
_geom_angle
_geom_angle_site_symmetry_1
_geom_angle_site_symmetry_3
_geom_angle_publ_flag
C8 N1 C7 118.24(13) . . ?
O2 C1 O1 123.1(2) . . ?
O2 C1 C2 122.0(2) . . ?
O1 C1 C2 114.87(15) . . ?
C3 C2 C1 123.97(15) . . ?
C2 C3 C4 125.45(15) . . ?
O4 C4 O3 124.3(2) . . ?
O4 C4 C3 123.8(2) . . ?
O3 C4 C3 111.79(14) . . ?
C6 C5 C10 121.0(2) . 2_556 ?
C5 C6 C7 120.2(2) . . ?
N1 C7 C6 120.26(14) . . ?
N1 C7 C8 120.72(14) . 2_556 ?
C6 C7 C8 119.02(14) . 2_556 ?
N1 C8 C9 120.27(14) . . ?
N1 C8 C7 121.04(14) . 2_556 ?
C9 C8 C7 118.68(14) . 2_556 ?
C10 C9 C8 120.24(15) . . ?
C9 C10 C5 120.9(2) . 2_556 ?

loop_
_geom_bond_atom_site_label_1
_geom_bond_atom_site_label_2
_geom_bond_distance
_geom_bond_site_symmetry_2
_geom_bond_publ_flag
O1 C1 1.295(2) . ?
O2 C1 1.230(2) . ?
O3 C4 1.313(2) . ?
O4 C4 1.196(2) . ?
N1 C8 1.340(2) . ?
N1 C7 1.343(2) . ?
C1 C2 1.468(2) . ?
C2 C3 1.320(2) . ?
C3 C4 1.490(2) . ?
C5 C6 1.349(2) . ?
C5 C10 1.420(3) 2_556 ?
C6 C7 1.419(2) . ?
C7 C8 1.437(2) 2_556 ?
C8 C9 1.421(2) . ?
C8 C7 1.437(2) 2_556 ?
C9 C10 1.351(3) . ?
C10 C5 1.420(3) 2_556 ?

loop_
_geom_torsion_atom_site_label_1
_geom_torsion_atom_site_label_2
_geom_torsion_atom_site_label_3
_geom_torsion_atom_site_label_4
_geom_torsion
_geom_torsion_site_symmetry_1
_geom_torsion_site_symmetry_2
_geom_torsion_site_symmetry_3
_geom_torsion_site_symmetry_4
_geom_torsion_publ_flag
O2 C1 C2 C3 -29.3(3) . . . . ?
O1 C1 C2 C3 151.3(2) . . . . ?
C1 C2 C3 C4 -5.1(3) . . . . ?
C2 C3 C4 O4 -61.7(3) . . . . ?
C2 C3 C4 O3 122.5(2) . . . . ?
C10 C5 C6 C7 0.6(3) 2_556 . . . ?
C8 N1 C7 C6 -179.38(14) . . . . ?
C8 N1 C7 C8 0.5(2) . . . 2_556 ?
C5 C6 C7 N1 -179.1(2) . . . . ?
C5 C6 C7 C8 1.0(2) . . . 2_556 ?
C7 N1 C8 C9 178.41(14) . . . . ?
C7 N1 C8 C7 -0.5(2) . . . 2_556 ?
N1 C8 C9 C10 -179.7(2) . . . . ?
C7 C8 C9 C10 -0.8(2) 2_556 . . . ?
C8 C9 C10 C5 -0.9(3) . . . 2_556 ?
